data_7213065
loop_
_publ_author_name
'Hobley, Jonathan'
'Malatesta, Vincenzo'
'Millini, Roberto'
'Montanari, Luciano'
'O Neil Parker, Jr, Wallace'

_publ_section_title
;
 Proton exchange and isomerisation reactions of photochromic and reverse
 photochromic spiro-pyrans and their merocyanine forms
;
_journal_issue 14
_journal_name_full 'Physical Chemistry Chemical Physics'
_journal_page_first 3259
_journal_paper_doi 10.1039/a902379h
_journal_volume 1
_journal_year 1999
_chemical_formula_sum 'C19 H17 N3 O5'
_chemical_formula_weight 367.36
_chemical_name_systematic
; 2,4-Cyclohexadiene-1-one-2,4-dinitro-6-[2-(1,3,3-trimethyl-2-

indolinidene)ethylidene]

;
_space_group_IT_number 2
_symmetry_Int_Tables_number 2
_symmetry_space_group_name_Hall '-P 1'
_symmetry_space_group_name_H-M 'P -1'
_atom_sites_solution_hydrogens calc
_atom_sites_solution_primary direct
_cell_angle_alpha 111.55(1)
_cell_angle_beta 74.84(1)
_cell_angle_gamma 111.21(1)
_cell_formula_units_Z 2.00
_cell_length_a 12.812(2)
_cell_length_b 9.449(1)
_cell_length_c 8.199(1)
_cell_measurement_radiation MoK\a
_cell_measurement_reflns_used 30
_cell_measurement_temperature 298
_cell_measurement_theta_max 16
_cell_measurement_theta_min 11
_cell_measurement_wavelength 0.71069
_cell_volume 851.1(2)
_diffrn_ambient_temperature 298
_diffrn_measurement_method \q/2\q
_diffrn_radiation_monochromator graphite
_diffrn_radiation_source 'fine-focus sealed tube'
_diffrn_radiation_type MoK\a
_diffrn_radiation_wavelength 0.71069
_diffrn_reflns_av_R_equivalents 0.00
_diffrn_reflns_limit_h_max 17
_diffrn_reflns_limit_h_min -17
_diffrn_reflns_limit_k_max 11
_diffrn_reflns_limit_k_min -11
_diffrn_reflns_limit_l_max 11
_diffrn_reflns_limit_l_min 0
_diffrn_reflns_number 3756
_diffrn_reflns_theta_max 27
_diffrn_reflns_theta_min 3
_diffrn_standards_decay_% none
_diffrn_standards_interval_count 49
_diffrn_standards_number 1
_exptl_absorpt_coefficient_mu 0.1058
_exptl_absorpt_correction_type none
_exptl_crystal_colour ' Dark red '
_exptl_crystal_density_diffrn 1.4334
_exptl_crystal_F_000 384.0
_exptl_crystal_size_max 0.35
_exptl_crystal_size_mid 0.20
_exptl_crystal_size_min 0.10
_refine_diff_density_max 0.131
_refine_diff_density_min -0.155
_refine_ls_goodness_of_fit_all 1.887
_refine_ls_goodness_of_fit_ref 1.231
_refine_ls_hydrogen_treatment noref
_refine_ls_matrix_type full-matrix
_refine_ls_number_parameters 244
_refine_ls_number_reflns 1625
_refine_ls_R_factor_gt 0.0518
_refine_ls_shift/su_max 0.002
_refine_ls_shift/su_mean 0.001
_refine_ls_structure_factor_coef Fsqd
_refine_ls_weighting_details 'w = 1/\s^2^(F)'
_refine_ls_weighting_scheme calc
_refine_ls_wR_factor_all 0.1088
_reflns_number_gt 1635
_reflns_number_total 3756
_reflns_threshold_expression F>3\s(F)
_cod_data_source_file 902379hsup1.cif
_cod_data_source_block (I)
_cod_depositor_comments
;
The following automatic conversions were performed:

'_exptl_absorpt_correction_type' value ' none ' changed to 'none'
according to /home/saulius/struct/CIF-dictionaries/cif_core.dic
dictionary named 'cif_core.dic' version 2.4.2 from 2011-04-26.

Automatic conversion script
Id: cif_fix_values 1891 2012-01-12 08:04:46Z andrius 

The following automatic conversions were performed:

'_exptl_crystal_density_meas' value ' not measured ' was changed to
'?' - the value is perceived as not measured.

Automatic conversion script
Id: cif_fix_values 3008 2015-01-20 13:52:24Z robertas 

The following automatic conversions were performed:

'_atom_sites_solution_primary' value 'Direct Methods' was changed to
'direct'.

Automatic conversion script
Id: cif_fix_values 6452 2018-10-05 10:23:21Z andrius 
;
_cod_original_sg_symbol_H-M ' P -1           '
_cod_original_formula_sum 'C19 H17 N3 O5 '
_cod_database_code 7213065

loop_
_symmetry_equiv_pos_as_xyz
x,y,z
-x,-y,-z

loop_
_atom_site_label
_atom_site_fract_x
_atom_site_fract_y
_atom_site_fract_z
_atom_site_U_iso_or_equiv
_atom_site_adp_type
_atom_site_type_symbol
N1 0.7856(2) -0.3969(3) -0.5259(4) 0.0391(17) Uani N
C2 0.7257(3) -0.5478(4) -0.6278(5) 0.0381(22) Uani C
C3 0.7426(3) -0.6158(4) -0.8067(5) 0.0467(23) Uani C
C4 0.6726(3) -0.7672(4) -0.8717(5) 0.0524(31) Uani C
C5 0.5893(3) -0.8440(4) -0.7610(5) 0.0572(26) Uani C
C6 0.5722(3) -0.7712(4) -0.5804(5) 0.0494(25) Uani C
C7 0.6427(3) -0.6210(4) -0.5139(5) 0.0393(21) Uani C
C8 0.6475(3) -0.5119(4) -0.3267(5) 0.0395(22) Uani C
C9 0.7458(3) -0.3710(4) -0.3545(5) 0.0392(24) Uani C
C10 0.7925(3) -0.2282(4) -0.2270(5) 0.0426(25) Uani C
C11 0.7581(3) -0.2004(4) -0.0509(5) 0.0453(23) Uani C
C12 0.8034(3) -0.0621(4) 0.0866(5) 0.0391(24) Uani C
C13 0.7560(3) -0.0696(4) 0.2661(5) 0.0432(25) Uani C
C14 0.8060(3) 0.0675(4) 0.4026(5) 0.0406(24) Uani C
C15 0.8869(3) 0.1973(4) 0.3703(5) 0.0402(22) Uani C
C16 0.9259(3) 0.2001(4) 0.1965(5) 0.0406(22) Uani C
C17 0.8847(3) 0.0720(4) 0.0575(5) 0.0427(24) Uani C
C18 0.8787(3) -0.2911(4) -0.6098(5) 0.0541(25) Uani C
C19 0.5380(4) -0.4649(5) -0.2554(6) 0.0535(24) Uani C
C20 0.6675(4) -0.5913(5) -0.2093(6) 0.0560(27) Uani C
O21 0.6825(2) -0.1904(3) 0.2966(3) 0.0675(17) Uani O
N22 0.7705(2) 0.0677(3) 0.5852(4) 0.0519(21) Uani N
O23 0.6730(2) 0.0110(3) 0.6360(3) 0.0916(28) Uani O
O24 0.8422(2) 0.1283(3) 0.6826(3) 0.0786(22) Uani O
N25 1.0070(2) 0.3419(3) 0.1644(4) 0.0478(21) Uani N
O26 1.0394(2) 0.4560(3) 0.2920(3) 0.0669(20) Uani O
O27 1.0435(2) 0.3432(3) 0.0125(3) 0.0752(21) Uani O
H1 0.8005(3) -0.5629(4) -0.8841(5) 0.0400(0) Uiso H
H2 0.6820(3) -0.8195(4) -0.9972(5) 0.0470(0) Uiso H
H3 0.5409(3) -0.9492(4) -0.8090(5) 0.0480(0) Uiso H
H4 0.5143(3) -0.8242(4) -0.5030(5) 0.0430(0) Uiso H
H5 0.8532(3) -0.1455(4) -0.2646(5) 0.0380(0) Uiso H
H6 0.6952(3) -0.2826(4) -0.0164(5) 0.0400(0) Uiso H
H7 0.9164(3) 0.2821(4) 0.4661(5) 0.0380(0) Uiso H
H8 0.9144(3) 0.0751(4) -0.0618(5) 0.0400(0) Uiso H
H9 0.9464(3) -0.2714(4) -0.5651(5) 0.0440(0) Uiso H
H10 0.8622(3) -0.1925(4) -0.5805(5) 0.0440(0) Uiso H
H11 0.8893(3) -0.3376(4) -0.7362(5) 0.0440(0) Uiso H
H12 0.5245(4) -0.4279(5) -0.3402(6) 0.0440(0) Uiso H
H13 0.4753(4) -0.5544(5) -0.2372(6) 0.0440(0) Uiso H
H14 0.5463(4) -0.3809(5) -0.1450(6) 0.0440(0) Uiso H
H15 0.7328(4) -0.6285(5) -0.2617(6) 0.0420(0) Uiso H
H16 0.6022(4) -0.6797(5) -0.1963(6) 0.0420(0) Uiso H
H17 0.6793(4) -0.5149(5) -0.0949(6) 0.0420(0) Uiso H

loop_
_atom_site_aniso_label
_atom_site_aniso_U_11
_atom_site_aniso_U_22
_atom_site_aniso_U_33
_atom_site_aniso_U_23
_atom_site_aniso_U_13
_atom_site_aniso_U_12
N1 0.0390(20) 0.0410(20) 0.0350(20) 0.0090(20) -0.0080(20) 0.0100(20)
C2 0.0410(30) 0.0390(30) 0.0350(30) 0.0080(20) -0.0070(20) 0.0150(20)
C3 0.0540(30) 0.0450(30) 0.0340(30) 0.0040(20) -0.0060(20) 0.0150(30)
C4 0.0640(40) 0.0550(40) 0.0330(30) -0.0010(20) -0.0090(30) 0.0250(30)
C5 0.0610(40) 0.0460(30) 0.0480(30) -0.0030(30) -0.0120(30) 0.0120(30)
C6 0.0500(30) 0.0460(30) 0.0450(30) 0.0050(20) -0.0100(20) 0.0130(30)
C7 0.0390(30) 0.0450(30) 0.0300(30) 0.0020(20) -0.0100(20) 0.0140(20)
C8 0.0390(30) 0.0410(30) 0.0300(30) 0.0060(20) -0.0050(20) 0.0070(20)
C9 0.0410(30) 0.0460(30) 0.0300(30) 0.0090(20) -0.0090(20) 0.0120(20)
C10 0.0460(30) 0.0380(30) 0.0390(30) 0.0070(20) -0.0090(20) 0.0100(20)
C11 0.0410(30) 0.0460(30) 0.0380(30) 0.0030(20) -0.0080(20) 0.0090(20)
C12 0.0410(30) 0.0390(30) 0.0300(30) 0.0000(20) -0.0100(20) 0.0110(20)
C13 0.0430(30) 0.0370(30) 0.0390(30) 0.0050(20) -0.0080(20) 0.0050(30)
C14 0.0440(30) 0.0430(30) 0.0290(30) 0.0070(20) -0.0030(20) 0.0120(20)
C15 0.0470(30) 0.0350(30) 0.0350(30) 0.0020(20) -0.0130(20) 0.0120(20)
C16 0.0400(30) 0.0320(30) 0.0440(30) 0.0070(20) -0.0100(20) 0.0060(20)
C17 0.0510(30) 0.0380(30) 0.0380(30) 0.0050(20) -0.0130(20) 0.0140(20)
C18 0.0540(30) 0.0550(30) 0.0410(30) 0.0170(20) -0.0010(20) 0.0040(30)
C19 0.0390(30) 0.0580(30) 0.0450(30) -0.0010(20) -0.0040(20) 0.0120(30)
C20 0.0680(40) 0.0450(30) 0.0470(30) 0.0130(20) -0.0049(20) 0.0110(30)
O21 0.0670(30) 0.0550(20) 0.0500(20) 0.0070(20) -0.0050(20) -0.0050(20)
N22 0.0580(30) 0.0470(30) 0.0350(20) 0.0070(20) -0.0100(20) 0.0010(20)
O23 0.0670(30) 0.1090(40) 0.0500(30) 0.0160(20) 0.0040(20) -0.0120(30)
O24 0.0810(30) 0.0920(30) 0.0450(20) 0.0230(20) -0.0240(20) -0.0070(30)
N25 0.0510(30) 0.0440(30) 0.0390(30) 0.0080(20) -0.0040(20) 0.0100(20)
O26 0.0720(30) 0.0440(20) 0.0530(20) 0.0030(20) -0.0040(20) -0.0030(20)
O27 0.0920(30) 0.0680(30) 0.0430(20) 0.0240(20) -0.0010(20) -0.0030(20)

loop_
_atom_type_symbol
_atom_type_number_in_cell
_atom_type_description
_atom_type_scat_dispersion_real
_atom_type_scat_dispersion_imag
_atom_type_scat_source
'N ' 6 'Nitrogen    ' 0.0061 0.0033 'Int. Tab. C, 4.2.6.8, 6.1.1.4'
'C ' 38 'Carbon      ' 0.0033 0.0016 'Int. Tab. C, 4.2.6.8, 6.1.1.4'
'O ' 10 'Oxygen      ' 0.0106 0.0060 'Int. Tab. C, 4.2.6.8, 6.1.1.4'
'H ' 34 'Hydrogen    ' 0.0000 0.0000 'Int. Tab. C, 4.2.6.8, 6.1.1.4'

loop_
_geom_angle_atom_site_label_1
_geom_angle_atom_site_label_2
_geom_angle_atom_site_label_3
_geom_angle
_geom_angle_publ_flag
C2 N1 C9 111.5(3) no
C2 N1 C18 120.8(3) no
C9 N1 C18 127.6(3) no
N1 C2 C3 128.3(3) no
N1 C2 C7 108.1(3) no
C3 C2 C7 123.6(4) no
C2 C3 C4 116.2(3) no
C2 C3 H1 122.5(4) no
C4 C3 H1 121.3(4) no
C3 C4 C5 121.5(4) no
C3 C4 H2 118.8(4) no
C5 C4 H2 119.7(4) no
C4 C5 C6 121.2(3) no
C4 C5 H3 120.3(4) no
C6 C5 H3 118.5(4) no
C5 C6 C7 117.7(3) no
C5 C6 H4 121.4(4) no
C7 C6 H4 120.8(4) no
C2 C7 C6 119.7(3) no
C2 C7 C8 109.4(3) no
C6 C7 C8 130.8(3) no
C7 C8 C9 101.2(3) no
C7 C8 C19 109.2(3) no
C7 C8 C20 110.7(3) no
C9 C8 C19 110.5(3) no
C9 C8 C20 113.2(3) no
C19 C8 C20 111.6(4) no
N1 C9 C8 109.8(3) no
N1 C9 C10 121.7(3) no
C8 C9 C10 128.5(3) no
C9 C10 C11 123.5(3) no
C9 C10 H5 119.5(4) no
C11 C10 H5 117.0(4) no
C10 C11 C12 127.0(4) no
C10 C11 H6 115.6(4) no
C12 C11 H6 117.4(4) no
C11 C12 C13 115.2(3) no
C11 C12 C17 124.0(3) no
C13 C12 C17 120.7(3) no
C12 C13 C14 114.5(3) no
C12 C13 O21 122.1(3) no
C14 C13 O21 123.2(3) no
C13 C14 C15 123.5(3) no
C13 C14 N22 119.0(3) no
C15 C14 N22 117.5(3) no
C14 C15 C16 119.4(3) no
C14 C15 H7 118.8(4) no
C16 C15 H7 121.8(4) no
C15 C16 C17 120.9(3) no
C15 C16 N25 118.9(3) no
C17 C16 N25 120.2(3) no
C12 C17 C16 120.9(4) no
C12 C17 H8 119.5(4) no
C16 C17 H8 119.6(4) no
N1 C18 H9 108.6(4) no
N1 C18 H10 108.8(4) no
N1 C18 H11 110.9(4) no
H9 C18 H10 109.5(5) no
H9 C18 H11 109.5(5) no
H10 C18 H11 109.5(5) no
C8 C19 H12 108.4(6) no
C8 C19 H13 110.7(6) no
C8 C19 H14 109.3(5) no
H12 C19 H13 109.5(6) no
H12 C19 H14 109.5(6) no
H13 C19 H14 109.4(6) no
C8 C20 H15 110.3(5) no
C8 C20 H16 109.3(5) no
C8 C20 H17 108.9(5) no
H15 C20 H16 109.4(7) no
H15 C20 H17 109.4(6) no
H16 C20 H17 109.4(6) no
C14 N22 O23 119.8(3) no
C14 N22 O24 117.9(3) no
O23 N22 O24 122.3(3) no
C16 N25 O26 118.5(3) no
C16 N25 O27 119.0(3) no
O26 N25 O27 122.5(3) no

loop_
_geom_bond_atom_site_label_1
_geom_bond_atom_site_label_2
_geom_bond_distance
_geom_bond_publ_flag
N1 C2 1.410(4) no
N1 C9 1.326(5) no
N1 C18 1.452(4) no
C2 C3 1.361(5) no
C2 C7 1.380(5) no
C3 C4 1.377(4) no
C3 H1 0.960(5) no
C4 C5 1.381(5) no
C4 H2 0.960(5) no
C5 C6 1.380(5) no
C5 H3 0.960(4) no
C6 C7 1.374(4) no
C6 H4 0.960(5) no
C7 C8 1.505(5) no
C8 C9 1.507(5) no
C8 C19 1.529(7) no
C8 C20 1.534(8) no
C9 C10 1.406(4) no
C10 C11 1.349(5) no
C10 H5 0.960(5) no
C11 C12 1.424(4) no
C11 H6 0.960(5) no
C12 C13 1.455(6) no
C12 C17 1.373(5) no
C13 C14 1.432(5) no
C13 O21 1.249(4) no
C14 C15 1.350(5) no
C14 N22 1.446(5) no
C15 C16 1.388(6) no
C15 H7 0.936(5) no
C16 C17 1.372(5) no
C16 N25 1.433(4) no
C17 H8 0.960(6) no
C18 H9 0.960(6) no
C18 H10 0.960(6) no
C18 H11 0.960(5) no
C19 H12 0.960(9) no
C19 H13 0.960(6) no
C19 H14 0.960(6) no
C20 H15 0.960(7) no
C20 H16 0.960(6) no
C20 H17 0.960(6) no
N22 O23 1.195(3) no
N22 O24 1.215(4) no
N25 O26 1.226(3) no
N25 O27 1.213(4) no

loop_
_geom_hbond_atom_site_label_D
_geom_hbond_atom_site_label_H
_geom_hbond_atom_site_label_A
_geom_hbond_distance_DH
_geom_hbond_distance_HA
_geom_hbond_distance_DA
_geom_hbond_angle_DHA
_geom_hbond_site_symmetry_A
C11 H6 O21 0.960(5) 2.369(4) 2.737(5) 102.1(3) 1_555

loop_
_geom_torsion_atom_site_label_1
_geom_torsion_atom_site_label_2
_geom_torsion_atom_site_label_3
_geom_torsion_atom_site_label_4
_geom_torsion
_geom_torsion_publ_flag
C9 N1 C2 C3 -179.6(4) no
C9 N1 C2 C7 0.4(4) no
C18 N1 C2 C3 0.1(6) no
C18 N1 C2 C7 -179.9(3) no
C2 N1 C9 C8 -1.1(4) no
C2 N1 C9 C10 179.9(3) no
C18 N1 C9 C8 179.2(3) no
C18 N1 C9 C10 0.2(6) no
C2 N1 C18 H9 -118.8(4) no
C2 N1 C18 H10 122.1(4) no
C2 N1 C18 H11 1.6(6) no
C9 N1 C18 H9 60.8(6) no
C9 N1 C18 H10 -58.3(6) no
C9 N1 C18 H11 -178.7(4) no
N1 C2 C3 C4 178.7(4) no
N1 C2 C3 H1 -0.3(7) no
C7 C2 C3 C4 -1.3(6) no
C7 C2 C3 H1 179.6(5) no
N1 C2 C7 C6 -179.6(3) no
N1 C2 C7 C8 0.5(4) no
C3 C2 C7 C6 0.4(6) no
C3 C2 C7 C8 -179.5(4) no
C2 C3 C4 C5 0.8(6) no
C2 C3 C4 H2 -179.8(5) no
H1 C3 C4 C5 179.9(5) no
H1 C3 C4 H2 -0.6(8) no
C3 C4 C5 C6 0.6(6) no
C3 C4 C5 H3 179.4(5) no
H2 C4 C5 C6 -178.9(5) no
H2 C4 C5 H3 0.0(8) no
C4 C5 C6 C7 -1.5(6) no
C4 C5 C6 H4 179.9(5) no
H3 C5 C6 C7 179.6(5) no
H3 C5 C6 H4 1.1(8) no
C5 C6 C7 C2 1.0(6) no
C5 C6 C7 C8 -179.1(4) no
H4 C6 C7 C2 179.6(5) no
H4 C6 C7 C8 -0.5(8) no
C2 C7 C8 C9 -1.0(4) no
C2 C7 C8 C19 115.6(4) no
C2 C7 C8 C20 -121.2(4) no
C6 C7 C8 C9 179.1(4) no
C6 C7 C8 C19 -64.3(6) no
C6 C7 C8 C20 58.9(6) no
C7 C8 C9 N1 1.3(4) no
C7 C8 C9 C10 -179.9(4) no
C19 C8 C9 N1 -114.3(4) no
C19 C8 C9 C10 64.6(5) no
C20 C8 C9 N1 119.7(4) no
C20 C8 C9 C10 -61.4(6) no
C7 C8 C19 H12 -50.4(6) no
C7 C8 C19 H13 69.8(6) no
C7 C8 C19 H14 -169.7(5) no
C9 C8 C19 H12 60.1(6) no
C9 C8 C19 H13 -179.8(5) no
C9 C8 C19 H14 -59.2(6) no
C20 C8 C19 H12 -173.1(5) no
C20 C8 C19 H13 -53.0(6) no
C20 C8 C19 H14 67.6(6) no
C7 C8 C20 H15 53.0(6) no
C7 C8 C20 H16 -67.4(6) no
C7 C8 C20 H17 173.1(5) no
C9 C8 C20 H15 -59.8(6) no
C9 C8 C20 H16 179.9(5) no
C9 C8 C20 H17 60.3(6) no
C19 C8 C20 H15 174.8(5) no
C19 C8 C20 H16 54.5(6) no
C19 C8 C20 H17 -65.0(6) no
N1 C9 C10 C11 -176.7(4) no
N1 C9 C10 H5 2.0(7) no
C8 C9 C10 C11 4.6(7) no
C8 C9 C10 H5 -176.7(5) no
C9 C10 C11 C12 177.6(4) no
C9 C10 C11 H6 -3.8(7) no
H5 C10 C11 C12 -1.1(7) no
H5 C10 C11 H6 177.4(5) no
C10 C11 C12 C13 -175.1(4) no
C10 C11 C12 C17 5.9(7) no
H6 C11 C12 C13 6.3(6) no
H6 C11 C12 C17 -172.7(5) no
C11 C12 C13 C14 177.3(3) no
C11 C12 C13 O21 1.4(6) no
C17 C12 C13 C14 -3.6(6) no
C17 C12 C13 O21 -179.5(4) no
C11 C12 C17 C16 -178.9(4) no
C11 C12 C17 H8 -0.4(7) no
C13 C12 C17 C16 2.1(6) no
C13 C12 C17 H8 -179.4(5) no
C12 C13 C14 C15 2.9(6) no
C12 C13 C14 N22 -175.8(3) no
O21 C13 C14 C15 178.8(4) no
O21 C13 C14 N22 0.0(6) no
C13 C14 C15 C16 -0.7(6) no
C13 C14 C15 H7 -179.2(5) no
N22 C14 C15 C16 178.1(3) no
N22 C14 C15 H7 -0.4(6) no
C13 C14 N22 O23 -39.3(5) no
C13 C14 N22 O24 141.6(3) no
C15 C14 N22 O23 141.8(4) no
C15 C14 N22 O24 -37.3(5) no
C14 C15 C16 C17 -1.1(6) no
C14 C15 C16 N25 176.5(3) no
H7 C15 C16 C17 177.4(5) no
H7 C15 C16 N25 -5.1(7) no
C15 C16 C17 C12 0.3(6) no
C15 C16 C17 H8 -178.2(5) no
N25 C16 C17 C12 -177.2(3) no
N25 C16 C17 H8 4.3(7) no
C15 C16 N25 O26 0.2(5) no
C15 C16 N25 O27 178.1(3) no
C17 C16 N25 O26 177.7(3) no
C17 C16 N25 O27 -4.4(5) no

loop_
_cod_changelog_entry_id
_cod_changelog_entry_author
_cod_changelog_entry_date
_cod_changelog_entry_text
1 'Vaitkus, Antanas' 2023-03-28T16:50:00+03:00
;
 Changed the '_refine_ls_structure_factor_coef' data item value from
 'F2' to 'Fsqd' after consulting the original publication.
;
